data_7037388
loop_
_publ_author_name
'Kitos, Alexandros A.'
'Efthymiou, Constantinos G.'
'Manos, Manolis J.'
'Tasiopoulos, Anastasios J.'
'Nastopoulos, Vassilios'
'Escuer, Albert'
'Perlepes, Spyros P.'

_publ_section_title
;
 Interesting copper(ii)-assisted transformations of 2-acetylpyridine and
 2-benzoylpyridine.
;
_journal_issue 3
_journal_name_full 'Dalton transactions (Cambridge, England : 2003)'
_journal_page_first 1063
_journal_page_last 1077
_journal_paper_doi 10.1039/c5dt03912f
_journal_volume 45
_journal_year 2016
_chemical_formula_moiety 'C30 H34 Cu2 N4 O11'
_chemical_formula_sum 'C30 H34 Cu2 N4 O11'
_chemical_formula_weight 753.69
_space_group_crystal_system monoclinic
_space_group_IT_number 14
_space_group_name_Hall '-P 2ybc'
_space_group_name_H-M_alt 'P 1 21/c 1'
_symmetry_space_group_name_Hall '-P 2ybc'
_symmetry_space_group_name_H-M 'P 1 21/c 1'
_atom_sites_solution_hydrogens geom
_atom_sites_solution_primary direct
_atom_sites_solution_secondary difmap
_audit_creation_method SHELXL-2014/7
_audit_update_record
;
2015-11-04 deposited with the CCDC.
2015-11-20 downloaded from the CCDC.
;
_cell_angle_alpha 90
_cell_angle_beta 90.2950(10)
_cell_angle_gamma 90
_cell_formula_units_Z 4
_cell_length_a 10.80670(10)
_cell_length_b 17.0394(3)
_cell_length_c 17.1831(2)
_cell_measurement_reflns_used 11203
_cell_measurement_temperature 100(2)
_cell_measurement_theta_max 29.0060
_cell_measurement_theta_min 3.2390
_cell_volume 3164.05(7)
_computing_cell_refinement 'CrysAlisPro (Agilent Technologies, 2011)'
_computing_data_collection 'CrysAlisPro (Agilent Technologies, 2011)'
_computing_data_reduction 'CrysAlisPro (Agilent Technologies, 2011)'
_computing_molecular_graphics
;ORTEP-3 for Windows (Farrugia, 1997); PLATON (Spek, 1990);
MERCURY (Bruno et al. 2002)
;
_computing_publication_material 'WINGX (Farrugia, 1999)'
_computing_structure_refinement 'SHELXL-2014/7 (Sheldrick, 2014)'
_computing_structure_solution 'SIR92 (Altomare et al., 1994)'
_diffrn_ambient_temperature 100(2)
_diffrn_detector_area_resol_mean 10.4223
_diffrn_measured_fraction_theta_full 0.998
_diffrn_measured_fraction_theta_max 0.991
_diffrn_measurement_device_type 'Oxford Diffraction SuperNova with Atlas detector'
_diffrn_measurement_method '\w scans'
_diffrn_radiation_monochromator mirror
_diffrn_radiation_source 'SuperNova (Mo) X-ray Source'
_diffrn_radiation_type MoK\a
_diffrn_radiation_wavelength 0.71073
_diffrn_reflns_av_R_equivalents 0.0475
_diffrn_reflns_av_unetI/netI 0.0435
_diffrn_reflns_laue_measured_fraction_full 0.998
_diffrn_reflns_laue_measured_fraction_max 0.991
_diffrn_reflns_limit_h_max 13
_diffrn_reflns_limit_h_min -13
_diffrn_reflns_limit_k_max 21
_diffrn_reflns_limit_k_min -15
_diffrn_reflns_limit_l_max 21
_diffrn_reflns_limit_l_min -21
_diffrn_reflns_number 29897
_diffrn_reflns_point_group_measured_fraction_full 0.998
_diffrn_reflns_point_group_measured_fraction_max 0.991
_diffrn_reflns_theta_full 25.242
_diffrn_reflns_theta_max 26.999
_diffrn_reflns_theta_min 3.021
_exptl_absorpt_coefficient_mu 1.411
_exptl_absorpt_correction_T_max 1.000
_exptl_absorpt_correction_T_min 0.880
_exptl_absorpt_correction_type multi-scan
_exptl_absorpt_process_details
; 
CrysAlisPro, Agilent Technologies,
Version 1.171.36.28 (release 01-02-2013 CrysAlis171 .NET)
(compiled Feb  1 2013,16:14:44)
Empirical absorption correction using spherical harmonics,
implemented in SCALE3 ABSPACK scaling algorithm.  
;
_exptl_crystal_colour blue
_exptl_crystal_density_diffrn 1.582
_exptl_crystal_density_method 'not measured'
_exptl_crystal_description prism
_exptl_crystal_F_000 1552
_exptl_crystal_size_max 0.13
_exptl_crystal_size_mid 0.09
_exptl_crystal_size_min 0.08
_refine_diff_density_max 0.400
_refine_diff_density_min -0.384
_refine_diff_density_rms 0.079
_refine_ls_extinction_method none
_refine_ls_goodness_of_fit_ref 1.057
_refine_ls_hydrogen_treatment mixed
_refine_ls_matrix_type full
_refine_ls_number_parameters 430
_refine_ls_number_reflns 6841
_refine_ls_number_restraints 1
_refine_ls_restrained_S_all 1.057
_refine_ls_R_factor_all 0.0496
_refine_ls_R_factor_gt 0.0361
_refine_ls_shift/su_max 0.002
_refine_ls_shift/su_mean 0.000
_refine_ls_structure_factor_coef Fsqd
_refine_ls_weighting_details 'w=1/[\s^2^(Fo^2^)+(0.0308P)^2^+2.6469P] where P=(Fo^2^+2Fc^2^)/3'
_refine_ls_weighting_scheme calc
_refine_ls_wR_factor_gt 0.0781
_refine_ls_wR_factor_ref 0.0842
_reflns_Friedel_coverage 0.000
_reflns_number_gt 5653
_reflns_number_total 6841
_reflns_threshold_expression 'I > 2\s(I)'
_cod_data_source_file c5dt03912f2.cif
_cod_data_source_block 5
_cod_depositor_comments 'Adding full bibliography for 7037384--7037389.cif.'
_cod_database_code 7037388
_shelx_shelxl_version_number 2014/7
_shelx_space_group_comment
;
The symmetry employed for this shelxl refinement is uniquely defined
by the following loop, which should always be used as a source of
symmetry information in preference to the above space-group names.
They are only intended as comments.
;
_shelx_estimated_absorpt_t_min 0.838
_shelx_estimated_absorpt_t_max 0.895

loop_
_space_group_symop_operation_xyz
'x, y, z'
'-x, y+1/2, -z+1/2'
'-x, -y, -z'
'x, -y-1/2, z-1/2'

loop_
_atom_site_label
_atom_site_type_symbol
_atom_site_fract_x
_atom_site_fract_y
_atom_site_fract_z
_atom_site_U_iso_or_equiv
_atom_site_adp_type
_atom_site_occupancy
_atom_site_site_symmetry_order
_atom_site_calc_flag
_atom_site_refinement_flags_posn
_atom_site_refinement_flags_adp
Cu1 Cu 0.14502(2) 0.18728(2) 0.85793(2) 0.01239(8) Uani 1 1 d . .
Cu2 Cu 0.17606(2) 0.28018(2) 0.71123(2) 0.01320(8) Uani 1 1 d . .
C2 C -0.1128(2) 0.18126(14) 0.85574(13) 0.0144(5) Uani 1 1 d . .
C3 C -0.2328(2) 0.16149(16) 0.87504(14) 0.0184(5) Uani 1 1 d . .
H3 H -0.3001 0.1773 0.8429 0.022 Uiso 1 1 calc R U
C4 C -0.2533(2) 0.11804(16) 0.94228(15) 0.0207(6) Uani 1 1 d . .
H4 H -0.3348 0.1027 0.9560 0.025 Uiso 1 1 calc R U
C5 C -0.1535(2) 0.09728(15) 0.98906(14) 0.0186(5) Uani 1 1 d . .
H5 H -0.1658 0.0683 1.0356 0.022 Uiso 1 1 calc R U
C6 C -0.0366(2) 0.11941(15) 0.96694(14) 0.0156(5) Uani 1 1 d . .
H6 H 0.0318 0.1059 0.9992 0.019 Uiso 1 1 calc R U
C7 C -0.0813(2) 0.22792(14) 0.78169(14) 0.0137(5) Uani 1 1 d . .
C8 C -0.1263(2) 0.18626(15) 0.70863(13) 0.0138(5) Uani 1 1 d . .
C9 C -0.1588(2) 0.22906(16) 0.64285(14) 0.0179(5) Uani 1 1 d . .
H9 H -0.1565 0.2848 0.6442 0.021 Uiso 1 1 calc R U
C10 C -0.1951(2) 0.19050(17) 0.57467(15) 0.0211(6) Uani 1 1 d . .
H10 H -0.2178 0.2200 0.5299 0.025 Uiso 1 1 calc R U
C11 C -0.1978(2) 0.10944(17) 0.57228(15) 0.0245(6) Uani 1 1 d . .
H11 H -0.2235 0.0832 0.5262 0.029 Uiso 1 1 calc R U
C12 C -0.1632(2) 0.06670(17) 0.63696(15) 0.0249(6) Uani 1 1 d . .
H12 H -0.1647 0.0110 0.6352 0.030 Uiso 1 1 calc R U
C13 C -0.1261(2) 0.10471(16) 0.70459(15) 0.0198(5) Uani 1 1 d . .
H13 H -0.1003 0.0748 0.7484 0.024 Uiso 1 1 calc R U
C14 C -0.1113(2) 0.35406(16) 0.84348(15) 0.0236(6) Uani 1 1 d . .
H14A H -0.0221 0.3668 0.8398 0.028 Uiso 1 1 calc R U
H14B H -0.1268 0.3302 0.8951 0.028 Uiso 1 1 calc R U
C15 C -0.1878(3) 0.4273(2) 0.8336(2) 0.0472(9) Uani 1 1 d . .
H15A H -0.1791 0.4469 0.7803 0.071 Uiso 1 1 calc R U
H15B H -0.1591 0.4674 0.8704 0.071 Uiso 1 1 calc R U
H15C H -0.2749 0.4152 0.8437 0.071 Uiso 1 1 calc R U
C16 C 0.4341(2) 0.29399(14) 0.72712(14) 0.0135(5) Uani 1 1 d . .
C17 C 0.5550(2) 0.31781(15) 0.71549(14) 0.0178(5) Uani 1 1 d . .
H17 H 0.6190 0.3012 0.7498 0.021 Uiso 1 1 calc R U
C18 C 0.5812(2) 0.36617(16) 0.65311(15) 0.0195(5) Uani 1 1 d . .
H18 H 0.6631 0.3844 0.6448 0.023 Uiso 1 1 calc R U
C19 C 0.4866(2) 0.38770(15) 0.60306(15) 0.0187(5) Uani 1 1 d . .
H19 H 0.5026 0.4208 0.5598 0.022 Uiso 1 1 calc R U
C20 C 0.3686(2) 0.36052(15) 0.61682(14) 0.0165(5) Uani 1 1 d . .
H20 H 0.3039 0.3744 0.5818 0.020 Uiso 1 1 calc R U
C21 C 0.3970(2) 0.24517(15) 0.79866(13) 0.0130(5) Uani 1 1 d . .
C22 C 0.4261(2) 0.29121(15) 0.87244(14) 0.0145(5) Uani 1 1 d . .
C23 C 0.4781(2) 0.25651(16) 0.93776(14) 0.0185(5) Uani 1 1 d . .
H23 H 0.4990 0.2024 0.9368 0.022 Uiso 1 1 calc R U
C24 C 0.5000(2) 0.30025(17) 1.00464(15) 0.0225(6) Uani 1 1 d . .
H24 H 0.5348 0.2758 1.0494 0.027 Uiso 1 1 calc R U
C25 C 0.4715(2) 0.37904(17) 1.00629(16) 0.0256(6) Uani 1 1 d . .
H25 H 0.4886 0.4092 1.0516 0.031 Uiso 1 1 calc R U
C26 C 0.4181(2) 0.41411(17) 0.94206(16) 0.0255(6) Uani 1 1 d . .
H26 H 0.3973 0.4683 0.9434 0.031 Uiso 1 1 calc R U
C27 C 0.3950(2) 0.37063(16) 0.87571(15) 0.0194(5) Uani 1 1 d . .
H27 H 0.3574 0.3951 0.8318 0.023 Uiso 1 1 calc R U
C28 C 0.4522(3) 0.12541(17) 0.73434(16) 0.0266(6) Uani 1 1 d . .
H28A H 0.4882 0.1511 0.6880 0.032 Uiso 1 1 calc R U
H28B H 0.3633 0.1155 0.7241 0.032 Uiso 1 1 calc R U
C29 C 0.5176(3) 0.04980(17) 0.75081(18) 0.0324(7) Uani 1 1 d . .
H29A H 0.6066 0.0597 0.7564 0.049 Uiso 1 1 calc R U
H29B H 0.5035 0.0132 0.7077 0.049 Uiso 1 1 calc R U
H29C H 0.4858 0.0270 0.7991 0.049 Uiso 1 1 calc R U
N1 N -0.01638(17) 0.15976(12) 0.90082(11) 0.0129(4) Uani 1 1 d . .
N2 N 0.34265(17) 0.31487(12) 0.67849(11) 0.0139(4) Uani 1 1 d . .
N3 N 0.28112(17) 0.07262(13) 0.91430(12) 0.0161(4) Uani 1 1 d . .
N4 N 0.07658(19) 0.41700(13) 0.67370(12) 0.0188(5) Uani 1 1 d . .
O1 O 0.04656(14) 0.23824(10) 0.78016(9) 0.0152(4) Uani 1 1 d . .
O2 O 0.27032(14) 0.23023(10) 0.79235(9) 0.0147(4) Uani 1 1 d . .
O3 O -0.14633(15) 0.30069(10) 0.78284(10) 0.0174(4) Uani 1 1 d . .
O4 O 0.46675(15) 0.17509(10) 0.80163(10) 0.0164(4) Uani 1 1 d . .
O6 O 0.24843(14) 0.14113(10) 0.93883(9) 0.0159(4) Uani 1 1 d . .
O7 O 0.23653(16) 0.04833(11) 0.85261(10) 0.0231(4) Uani 1 1 d . .
O8 O 0.35507(16) 0.03455(12) 0.95414(11) 0.0266(4) Uani 1 1 d . .
O9 O 0.07975(15) 0.34803(10) 0.64167(9) 0.0167(4) Uani 1 1 d . .
O10 O 0.12956(17) 0.42526(11) 0.73802(10) 0.0260(4) Uani 1 1 d . .
O11 O 0.02462(19) 0.47059(12) 0.63996(12) 0.0333(5) Uani 1 1 d . .
C30 C 0.1474(2) 0.18932(17) 0.54282(15) 0.0248(6) Uani 1 1 d . .
H30A H 0.2282 0.2110 0.5264 0.030 Uiso 1 1 calc R U
H30B H 0.0825 0.2281 0.5293 0.030 Uiso 1 1 calc R U
C31 C 0.1229(3) 0.11406(19) 0.49989(17) 0.0333(7) Uani 1 1 d . .
H31A H 0.1827 0.0742 0.5167 0.050 Uiso 1 1 calc R U
H31B H 0.1313 0.1230 0.4438 0.050 Uiso 1 1 calc R U
H31C H 0.0389 0.0959 0.5111 0.050 Uiso 1 1 calc R U
O5 O 0.14866(16) 0.17710(11) 0.62595(10) 0.0217(4) Uani 1 1 d D .
HO5 H 0.0839(17) 0.1578(17) 0.6436(17) 0.033 Uiso 1 1 d D U

loop_
_atom_site_aniso_label
_atom_site_aniso_U_11
_atom_site_aniso_U_22
_atom_site_aniso_U_33
_atom_site_aniso_U_23
_atom_site_aniso_U_13
_atom_site_aniso_U_12
Cu1 0.01143(14) 0.01486(17) 0.01086(15) 0.00237(12) -0.00128(11) -0.00154(11)
Cu2 0.01259(14) 0.01528(17) 0.01171(15) 0.00317(12) -0.00145(11) -0.00206(11)
C2 0.0185(12) 0.0124(13) 0.0124(12) -0.0009(10) -0.0003(9) 0.0003(9)
C3 0.0147(12) 0.0227(15) 0.0178(13) 0.0031(11) 0.0006(10) 0.0011(10)
C4 0.0161(12) 0.0234(15) 0.0227(14) 0.0042(11) 0.0070(10) -0.0013(10)
C5 0.0240(13) 0.0185(14) 0.0133(12) 0.0017(11) 0.0059(10) -0.0001(10)
C6 0.0193(12) 0.0156(13) 0.0118(12) -0.0004(10) -0.0012(9) 0.0022(10)
C7 0.0118(11) 0.0152(13) 0.0142(12) 0.0033(10) -0.0003(9) 0.0014(9)
C8 0.0083(10) 0.0187(13) 0.0143(12) 0.0026(10) 0.0022(9) -0.0003(9)
C9 0.0167(12) 0.0181(14) 0.0187(13) -0.0002(11) -0.0004(10) 0.0011(10)
C10 0.0205(13) 0.0263(16) 0.0164(13) 0.0017(11) -0.0029(10) 0.0006(11)
C11 0.0274(14) 0.0302(17) 0.0159(13) -0.0065(12) 0.0000(11) -0.0061(12)
C12 0.0335(15) 0.0194(15) 0.0220(14) -0.0032(12) 0.0045(12) -0.0070(11)
C13 0.0230(13) 0.0188(14) 0.0176(13) -0.0012(11) 0.0002(10) -0.0020(10)
C14 0.0299(14) 0.0231(16) 0.0177(13) -0.0063(11) -0.0008(11) -0.0015(11)
C15 0.070(2) 0.031(2) 0.041(2) -0.0159(16) -0.0159(17) 0.0213(17)
C16 0.0155(11) 0.0103(12) 0.0148(12) -0.0009(10) 0.0020(9) 0.0012(9)
C17 0.0157(12) 0.0203(14) 0.0173(12) 0.0006(11) 0.0001(10) 0.0003(10)
C18 0.0163(12) 0.0202(14) 0.0221(13) -0.0006(11) 0.0060(10) -0.0024(10)
C19 0.0217(13) 0.0177(14) 0.0169(13) 0.0012(11) 0.0047(10) -0.0023(10)
C20 0.0171(12) 0.0189(14) 0.0134(12) 0.0013(10) -0.0001(9) -0.0010(10)
C21 0.0093(11) 0.0145(13) 0.0152(12) 0.0010(10) -0.0002(9) -0.0001(9)
C22 0.0108(11) 0.0182(13) 0.0146(12) 0.0015(10) 0.0021(9) -0.0039(9)
C23 0.0151(12) 0.0196(14) 0.0207(13) -0.0006(11) -0.0017(10) -0.0004(10)
C24 0.0199(13) 0.0282(16) 0.0194(13) 0.0030(12) -0.0039(10) -0.0052(11)
C25 0.0316(15) 0.0250(16) 0.0202(14) -0.0045(12) -0.0005(11) -0.0094(12)
C26 0.0314(15) 0.0163(14) 0.0287(15) -0.0023(12) 0.0048(12) -0.0026(11)
C27 0.0205(13) 0.0176(14) 0.0200(13) 0.0043(11) 0.0000(10) -0.0018(10)
C28 0.0386(16) 0.0207(15) 0.0204(14) -0.0032(12) 0.0022(12) 0.0047(12)
C29 0.0377(17) 0.0220(16) 0.0375(17) -0.0081(14) 0.0052(14) 0.0020(13)
N1 0.0144(9) 0.0128(11) 0.0116(10) 0.0001(8) 0.0014(8) -0.0002(8)
N2 0.0166(10) 0.0125(11) 0.0126(10) 0.0002(8) -0.0003(8) -0.0009(8)
N3 0.0134(10) 0.0174(12) 0.0175(11) 0.0042(9) 0.0015(8) -0.0012(8)
N4 0.0215(11) 0.0163(12) 0.0186(11) 0.0031(9) -0.0009(9) 0.0014(9)
O1 0.0113(8) 0.0213(10) 0.0130(8) 0.0047(7) -0.0018(6) -0.0029(7)
O2 0.0099(8) 0.0201(10) 0.0140(8) 0.0055(7) -0.0022(6) -0.0036(6)
O3 0.0192(9) 0.0161(10) 0.0167(9) -0.0016(7) -0.0026(7) 0.0042(7)
O4 0.0178(8) 0.0152(10) 0.0162(9) 0.0007(7) 0.0010(7) 0.0021(7)
O6 0.0176(8) 0.0138(9) 0.0161(9) 0.0007(7) -0.0008(7) 0.0022(7)
O7 0.0255(9) 0.0220(11) 0.0218(10) -0.0051(8) -0.0036(8) -0.0007(8)
O8 0.0245(10) 0.0241(11) 0.0312(11) 0.0029(9) -0.0056(8) 0.0106(8)
O9 0.0208(9) 0.0145(10) 0.0148(9) 0.0010(7) -0.0034(7) -0.0007(7)
O10 0.0372(11) 0.0208(11) 0.0199(10) -0.0035(8) -0.0095(8) 0.0018(8)
O11 0.0475(12) 0.0194(11) 0.0330(12) 0.0055(9) -0.0107(10) 0.0118(9)
C30 0.0259(14) 0.0271(16) 0.0216(14) -0.0005(12) 0.0028(11) 0.0035(11)
C31 0.0302(15) 0.044(2) 0.0261(16) -0.0109(14) 0.0000(12) 0.0025(13)
O5 0.0234(9) 0.0237(11) 0.0181(9) -0.0024(8) 0.0007(7) -0.0046(8)

loop_
_atom_type_symbol
_atom_type_description
_atom_type_scat_dispersion_real
_atom_type_scat_dispersion_imag
_atom_type_scat_source
C C 0.0033 0.0016 'International Tables Vol C Tables 4.2.6.8 and 6.1.1.4'
H H 0.0000 0.0000 'International Tables Vol C Tables 4.2.6.8 and 6.1.1.4'
N N 0.0061 0.0033 'International Tables Vol C Tables 4.2.6.8 and 6.1.1.4'
O O 0.0106 0.0060 'International Tables Vol C Tables 4.2.6.8 and 6.1.1.4'
Cu Cu 0.3201 1.2651 'International Tables Vol C Tables 4.2.6.8 and 6.1.1.4'

loop_
_geom_angle_atom_site_label_1
_geom_angle_atom_site_label_2
_geom_angle_atom_site_label_3
_geom_angle
O2 Cu1 O1 78.90(7)
O2 Cu1 O6 99.78(7)
O1 Cu1 O6 176.83(7)
O2 Cu1 N1 161.89(8)
O1 Cu1 N1 82.99(7)
O6 Cu1 N1 98.29(7)
O2 Cu1 Cu2 38.67(5)
O1 Cu1 Cu2 40.25(5)
O6 Cu1 Cu2 138.44(5)
N1 Cu1 Cu2 123.23(6)
O2 Cu2 O9 169.27(7)
O2 Cu2 O1 77.23(6)
O9 Cu2 O1 101.77(7)
O2 Cu2 N2 81.89(7)
O9 Cu2 N2 97.55(8)
O1 Cu2 N2 158.17(8)
O2 Cu2 O5 100.93(7)
O9 Cu2 O5 89.75(7)
O1 Cu2 O5 90.94(7)
N2 Cu2 O5 99.26(7)
O2 Cu2 Cu1 38.46(5)
O9 Cu2 Cu1 139.79(5)
O1 Cu2 Cu1 38.79(5)
N2 Cu2 Cu1 120.19(6)
O5 Cu2 Cu1 96.76(5)
N1 C2 C3 121.4(2)
N1 C2 C7 116.2(2)
C3 C2 C7 122.4(2)
C2 C3 C4 118.9(2)
C2 C3 H3 120.6
C4 C3 H3 120.6
C5 C4 C3 119.3(2)
C5 C4 H4 120.3
C3 C4 H4 120.3
C6 C5 C4 118.9(2)
C6 C5 H5 120.6
C4 C5 H5 120.6
N1 C6 C5 121.8(2)
N1 C6 H6 119.1
C5 C6 H6 119.1
O1 C7 O3 112.30(19)
O1 C7 C8 110.88(18)
O3 C7 C8 105.20(18)
O1 C7 C2 107.72(18)
O3 C7 C2 109.05(18)
C8 C7 C2 111.7(2)
C9 C8 C13 119.0(2)
C9 C8 C7 120.4(2)
C13 C8 C7 120.5(2)
C8 C9 C10 120.3(2)
C8 C9 H9 119.9
C10 C9 H9 119.9
C11 C10 C9 120.1(2)
C11 C10 H10 120.0
C9 C10 H10 120.0
C12 C11 C10 119.9(2)
C12 C11 H11 120.1
C10 C11 H11 120.1
C11 C12 C13 120.3(3)
C11 C12 H12 119.9
C13 C12 H12 119.9
C12 C13 C8 120.5(2)
C12 C13 H13 119.8
C8 C13 H13 119.8
O3 C14 C15 107.5(2)
O3 C14 H14A 110.2
C15 C14 H14A 110.2
O3 C14 H14B 110.2
C15 C14 H14B 110.2
H14A C14 H14B 108.5
C14 C15 H15A 109.5
C14 C15 H15B 109.5
H15A C15 H15B 109.5
C14 C15 H15C 109.5
H15A C15 H15C 109.5
H15B C15 H15C 109.5
N2 C16 C17 121.8(2)
N2 C16 C21 116.6(2)
C17 C16 C21 121.6(2)
C18 C17 C16 119.0(2)
C18 C17 H17 120.5
C16 C17 H17 120.5
C19 C18 C17 119.1(2)
C19 C18 H18 120.4
C17 C18 H18 120.4
C20 C19 C18 119.1(2)
C20 C19 H19 120.5
C18 C19 H19 120.5
N2 C20 C19 121.8(2)
N2 C20 H20 119.1
C19 C20 H20 119.1
O2 C21 O4 111.80(19)
O2 C21 C22 110.90(18)
O4 C21 C22 107.32(18)
O2 C21 C16 107.20(18)
O4 C21 C16 110.15(18)
C22 C21 C16 109.46(19)
C23 C22 C27 118.6(2)
C23 C22 C21 122.4(2)
C27 C22 C21 119.0(2)
C22 C23 C24 120.5(2)
C22 C23 H23 119.7
C24 C23 H23 119.7
C25 C24 C23 120.2(3)
C25 C24 H24 119.9
C23 C24 H24 119.9
C24 C25 C26 119.9(3)
C24 C25 H25 120.0
C26 C25 H25 120.0
C25 C26 C27 120.1(3)
C25 C26 H26 120.0
C27 C26 H26 120.0
C26 C27 C22 120.7(2)
C26 C27 H27 119.6
C22 C27 H27 119.6
O4 C28 C29 107.7(2)
O4 C28 H28A 110.2
C29 C28 H28A 110.2
O4 C28 H28B 110.2
C29 C28 H28B 110.2
H28A C28 H28B 108.5
C28 C29 H29A 109.5
C28 C29 H29B 109.5
H29A C29 H29B 109.5
C28 C29 H29C 109.5
H29A C29 H29C 109.5
H29B C29 H29C 109.5
C2 N1 C6 119.7(2)
C2 N1 Cu1 114.06(15)
C6 N1 Cu1 126.15(16)
C16 N2 C20 119.3(2)
C16 N2 Cu2 114.37(16)
C20 N2 Cu2 126.17(16)
O7 N3 O8 123.3(2)
O7 N3 O6 118.5(2)
O8 N3 O6 118.2(2)
O11 N4 O10 123.0(2)
O11 N4 O9 119.4(2)
O10 N4 O9 117.6(2)
C7 O1 Cu1 118.54(14)
C7 O1 Cu2 139.82(14)
Cu1 O1 Cu2 100.96(7)
C21 O2 Cu1 136.15(14)
C21 O2 Cu2 119.45(14)
Cu1 O2 Cu2 102.87(7)
C7 O3 C14 115.71(18)
C21 O4 C28 114.29(18)
N3 O6 Cu1 106.83(14)
N4 O9 Cu2 106.90(14)
O5 C30 C31 111.3(2)
O5 C30 H30A 109.4
C31 C30 H30A 109.4
O5 C30 H30B 109.4
C31 C30 H30B 109.4
H30A C30 H30B 108.0
C30 C31 H31A 109.5
C30 C31 H31B 109.5
H31A C31 H31B 109.5
C30 C31 H31C 109.5
H31A C31 H31C 109.5
H31B C31 H31C 109.5
C30 O5 Cu2 121.31(16)
C30 O5 HO5 115(2)
Cu2 O5 HO5 100(2)

loop_
_geom_bond_atom_site_label_1
_geom_bond_atom_site_label_2
_geom_bond_distance
Cu1 O2 1.9118(15)
Cu1 O1 1.9124(16)
Cu1 O6 1.9451(17)
Cu1 N1 1.9541(18)
Cu1 Cu2 2.9968(4)
Cu2 O2 1.9209(16)
Cu2 O9 1.9586(17)
Cu2 O1 1.9721(15)
Cu2 N2 1.9792(19)
Cu2 O5 2.3056(18)
C2 N1 1.346(3)
C2 C3 1.381(3)
C2 C7 1.540(3)
C3 C4 1.391(3)
C3 H3 0.9500
C4 C5 1.387(4)
C4 H4 0.9500
C5 C6 1.374(3)
C5 H5 0.9500
C6 N1 1.347(3)
C6 H6 0.9500
C7 O1 1.393(3)
C7 O3 1.426(3)
C7 C8 1.520(3)
C8 C9 1.389(3)
C8 C13 1.391(4)
C9 C10 1.397(4)
C9 H9 0.9500
C10 C11 1.382(4)
C10 H10 0.9500
C11 C12 1.379(4)
C11 H11 0.9500
C12 C13 1.388(4)
C12 H12 0.9500
C13 H13 0.9500
C14 O3 1.432(3)
C14 C15 1.506(4)
C14 H14A 0.9900
C14 H14B 0.9900
C15 H15A 0.9800
C15 H15B 0.9800
C15 H15C 0.9800
C16 N2 1.339(3)
C16 C17 1.383(3)
C16 C21 1.539(3)
C17 C18 1.382(3)
C17 H17 0.9500
C18 C19 1.382(4)
C18 H18 0.9500
C19 C20 1.378(3)
C19 H19 0.9500
C20 N2 1.345(3)
C20 H20 0.9500
C21 O2 1.396(3)
C21 O4 1.413(3)
C21 C22 1.522(3)
C22 C23 1.385(3)
C22 C27 1.396(4)
C23 C24 1.389(4)
C23 H23 0.9500
C24 C25 1.378(4)
C24 H24 0.9500
C25 C26 1.379(4)
C25 H25 0.9500
C26 C27 1.381(4)
C26 H26 0.9500
C27 H27 0.9500
C28 O4 1.441(3)
C28 C29 1.496(4)
C28 H28A 0.9900
C28 H28B 0.9900
C29 H29A 0.9800
C29 H29B 0.9800
C29 H29C 0.9800
N3 O7 1.234(3)
N3 O8 1.234(3)
N3 O6 1.291(3)
N4 O11 1.217(3)
N4 O10 1.250(3)
N4 O9 1.298(3)
C30 O5 1.444(3)
C30 C31 1.502(4)
C30 H30A 0.9900
C30 H30B 0.9900
C31 H31A 0.9800
C31 H31B 0.9800
C31 H31C 0.9800
O5 HO5 0.832(10)
